data_7223307
loop_
_publ_author_name
'Mahmoudi, Ghodrat'
'Bauz\'a, Antonio'
'Rodr\'iguez-Di\'eguez, Antonio'
'Garczarek, Piotr'
'Kaminsky, Werner'
'Frontera, Antonio'

_publ_section_title
;
 Synthesis, X-ray characterization, DFT calculations and Hirshfeld surface
 analysis studies of carbohydrazone based on Zn(ii) complexes
;
_journal_issue 1
_journal_name_full CrystEngComm
_journal_page_first 102
_journal_paper_doi 10.1039/C5CE01915J
_journal_volume 18
_journal_year 2016
_chemical_formula_sum 'C64 H60 N30 O10 S4 Zn5'
_chemical_formula_weight 1864.51
_chemical_name_systematic
; 
 ? 
;
_space_group_IT_number 14
_symmetry_cell_setting monoclinic
_symmetry_space_group_name_Hall '-P 2yn'
_symmetry_space_group_name_H-M 'P 1 21/n 1'
_atom_sites_solution_hydrogens geom
_atom_sites_solution_primary direct
_atom_sites_solution_secondary difmap
_audit_creation_method SHELXL-97
_audit_update_record
;
2015-09-21 deposited with the CCDC.
2015-11-18 downloaded from the CCDC.
;
_cell_angle_alpha 90.00
_cell_angle_beta 102.996(2)
_cell_angle_gamma 90.00
_cell_formula_units_Z 4
_cell_length_a 13.3900(17)
_cell_length_b 29.716(4)
_cell_length_c 21.716(3)
_cell_measurement_reflns_used 9823
_cell_measurement_temperature 100(2)
_cell_measurement_theta_max 30.47
_cell_measurement_theta_min 2.36
_cell_volume 8419.4(19)
_computing_cell_refinement 'SAINT 7.46A (Bruker-AXS, 2011)'
_computing_data_collection 'APEX2 v2011.4.0 (Bruker-AXS, 2011)'
_computing_data_reduction 'SAINT 7.46A (Bruker-AXS, 2011)'
_computing_molecular_graphics 'Bruker SHELXTL'
_computing_publication_material 'Bruker SHELXTL'
_computing_structure_refinement 'SHELXL-97 (Sheldrick, 2008)'
_computing_structure_solution 'SHELXS-97 (Sheldrick, 2008)'
_diffrn_ambient_temperature 100(2)
_diffrn_detector_area_resol_mean 8.3
_diffrn_measured_fraction_theta_full 0.998
_diffrn_measured_fraction_theta_max 0.998
_diffrn_measurement_device_type 'Bruker Smart APEX CCD'
_diffrn_measurement_method '\f and \w scans'
_diffrn_radiation_monochromator graphite
_diffrn_radiation_source 'fine-focus sealed tube'
_diffrn_radiation_type MoK\a
_diffrn_radiation_wavelength 0.71073
_diffrn_reflns_av_R_equivalents 0.0652
_diffrn_reflns_av_sigmaI/netI 0.0428
_diffrn_reflns_limit_h_max 18
_diffrn_reflns_limit_h_min -18
_diffrn_reflns_limit_k_max 41
_diffrn_reflns_limit_k_min -41
_diffrn_reflns_limit_l_max 30
_diffrn_reflns_limit_l_min -30
_diffrn_reflns_number 189260
_diffrn_reflns_theta_full 29.57
_diffrn_reflns_theta_max 29.57
_diffrn_reflns_theta_min 1.18
_exptl_absorpt_coefficient_mu 1.573
_exptl_absorpt_correction_T_max 0.8337
_exptl_absorpt_correction_T_min 0.7335
_exptl_absorpt_correction_type multi-scan
_exptl_absorpt_process_details 'SADABS (Sheldrick, 2009)'
_exptl_crystal_colour yellow
_exptl_crystal_density_diffrn 1.471
_exptl_crystal_density_method 'not measured'
_exptl_crystal_description block
_exptl_crystal_F_000 3792
_exptl_crystal_size_max 0.21
_exptl_crystal_size_mid 0.17
_exptl_crystal_size_min 0.12
_platon_squeeze_details ' '
_refine_diff_density_max 1.958
_refine_diff_density_min -1.775
_refine_diff_density_rms 0.095
_refine_ls_extinction_method none
_refine_ls_goodness_of_fit_ref 1.053
_refine_ls_hydrogen_treatment mixed
_refine_ls_matrix_type full
_refine_ls_number_parameters 1050
_refine_ls_number_reflns 23575
_refine_ls_number_restraints 301
_refine_ls_restrained_S_all 1.163
_refine_ls_R_factor_all 0.0622
_refine_ls_R_factor_gt 0.0447
_refine_ls_shift/su_max 0.001
_refine_ls_shift/su_mean 0.000
_refine_ls_structure_factor_coef Fsqd
_refine_ls_weighting_details 'calc w=1/[\s^2^(Fo^2^)+(0.0533P)^2^+8.9964P] where P=(Fo^2^+2Fc^2^)/3'
_refine_ls_weighting_scheme calc
_refine_ls_wR_factor_gt 0.1103
_refine_ls_wR_factor_ref 0.1168
_reflns_number_gt 18177
_reflns_number_total 23575
_reflns_threshold_expression >2sigma(I)
_cod_data_source_file c5ce01915j2.cif
_cod_data_source_block 11162-sr
_cod_depositor_comments
;
The following automatic conversions were performed:

'_symmetry_cell_setting' value 'Monoclinic' changed to 'monoclinic'
according to
/usr/data/users/saulius/crontab/automatic-downloads/rss-feeds/RSC/lib/dictionaries/cif_core.dic
dictionary named 'cif_core.dic' version 2.4.2 from 2011-04-26.

Automatic conversion script
Id: cif_fix_values 4268 2015-11-12 08:31:59Z antanas 

 Adding full bibliography for 7223305--7223309.cif.
;
_cod_original_cell_volume 8419.5(19)
_cod_original_sg_symbol_H-M P2(1)/n
_cod_database_code 7223307

loop_
_symmetry_equiv_pos_as_xyz
'x, y, z'
'-x+1/2, y+1/2, -z+1/2'
'-x, -y, -z'
'x-1/2, -y-1/2, z-1/2'

loop_
_atom_site_label
_atom_site_type_symbol
_atom_site_fract_x
_atom_site_fract_y
_atom_site_fract_z
_atom_site_U_iso_or_equiv
_atom_site_adp_type
_atom_site_occupancy
_atom_site_symmetry_multiplicity
_atom_site_calc_flag
_atom_site_refinement_flags
_atom_site_disorder_assembly
_atom_site_disorder_group
Zn1 Zn 1.05491(2) 0.114161(10) 0.660984(15) 0.01544(7) Uani 1 1 d . . .
Zn2 Zn 0.98888(2) 0.061520(10) 0.814508(15) 0.01519(7) Uani 1 1 d . . .
Zn3 Zn 0.79190(2) 0.175735(11) 0.626712(15) 0.01607(7) Uani 1 1 d . . .
Zn4 Zn 0.70314(2) 0.094136(11) 0.750399(16) 0.01694(7) Uani 1 1 d . . .
O1 O 1.02990(15) 0.11241(6) 0.75577(9) 0.0172(4) Uani 1 1 d . . .
N1 N 1.09747(18) 0.15070(8) 0.58421(11) 0.0174(5) Uani 1 1 d . . .
N2 N 1.09496(17) 0.17713(8) 0.69818(11) 0.0158(4) Uani 1 1 d . . .
N3 N 1.08382(18) 0.18731(8) 0.75810(11) 0.0174(5) Uani 1 1 d . . .
N4 N 1.0260(2) 0.15769(8) 0.84031(12) 0.0188(5) Uani 1 1 d D . .
H4N H 1.039(3) 0.1842(8) 0.8572(16) 0.023 Uiso 1 1 d D . .
N5 N 0.99333(18) 0.12060(8) 0.86622(11) 0.0160(4) Uani 1 1 d . . .
N6 N 0.92995(18) 0.04315(8) 0.89585(11) 0.0179(5) Uani 1 1 d . . .
C1 C 1.0938(2) 0.13629(11) 0.52564(14) 0.0231(6) Uani 1 1 d . . .
H1 H 1.0681 0.1069 0.5143 0.028 Uiso 1 1 calc R . .
C2 C 1.1259(3) 0.16221(11) 0.48026(15) 0.0262(7) Uani 1 1 d . . .
H2 H 1.1213 0.1511 0.4387 0.031 Uiso 1 1 calc R . .
C3 C 1.1643(2) 0.20439(11) 0.49754(15) 0.0262(7) Uani 1 1 d . . .
H3 H 1.1879 0.2227 0.4679 0.031 Uiso 1 1 calc R . .
C4 C 1.1687(2) 0.22035(10) 0.55838(14) 0.0214(6) Uani 1 1 d . . .
H4 H 1.1947 0.2495 0.5707 0.026 Uiso 1 1 calc R . .
C5 C 1.1339(2) 0.19251(9) 0.60075(13) 0.0168(5) Uani 1 1 d . . .
C6 C 1.1316(2) 0.20691(9) 0.66610(13) 0.0165(5) Uani 1 1 d . . .
C7 C 1.1690(2) 0.25222(10) 0.69145(15) 0.0239(6) Uani 1 1 d . . .
H7A H 1.1338 0.2610 0.7246 0.036 Uiso 1 1 calc R . .
H7B H 1.1547 0.2744 0.6572 0.036 Uiso 1 1 calc R . .
H7C H 1.2430 0.2509 0.7092 0.036 Uiso 1 1 calc R . .
C8 C 1.0473(2) 0.15137(9) 0.78187(13) 0.0159(5) Uani 1 1 d . . .
C9 C 0.9625(3) 0.16298(11) 0.95725(15) 0.0263(7) Uani 1 1 d . . .
H9A H 1.0317 0.1696 0.9819 0.040 Uiso 1 1 calc R . .
H9B H 0.9164 0.1584 0.9860 0.040 Uiso 1 1 calc R . .
H9C H 0.9377 0.1883 0.9290 0.040 Uiso 1 1 calc R . .
C10 C 0.9649(2) 0.12144(9) 0.91915(13) 0.0177(5) Uani 1 1 d . . .
C11 C 0.9308(2) 0.07702(9) 0.93791(13) 0.0168(5) Uani 1 1 d . . .
C12 C 0.8990(2) 0.07025(10) 0.99351(14) 0.0216(6) Uani 1 1 d . . .
H12 H 0.9018 0.0940 1.0231 0.026 Uiso 1 1 calc R . .
C13 C 0.8625(2) 0.02780(11) 1.00539(15) 0.0254(6) Uani 1 1 d . . .
H13 H 0.8405 0.0224 1.0434 0.030 Uiso 1 1 calc R . .
C14 C 0.8587(2) -0.00626(11) 0.96156(15) 0.0246(6) Uani 1 1 d . . .
H14 H 0.8322 -0.0351 0.9682 0.029 Uiso 1 1 calc R . .
C15 C 0.8945(2) 0.00273(10) 0.90778(15) 0.0225(6) Uani 1 1 d . . .
H15 H 0.8939 -0.0208 0.8781 0.027 Uiso 1 1 calc R . .
O2 O 0.77130(16) 0.15290(7) 0.71765(9) 0.0188(4) Uani 1 1 d . . .
N7 N 0.86687(18) 0.22204(8) 0.57563(11) 0.0179(5) Uani 1 1 d . . .
N8 N 0.84858(18) 0.22749(8) 0.69134(11) 0.0172(5) Uani 1 1 d . . .
N9 N 0.8280(2) 0.22355(8) 0.74898(12) 0.0207(5) Uani 1 1 d D . .
H9N H 0.839(3) 0.2431(10) 0.7787(13) 0.025 Uiso 1 1 d D . .
N10 N 0.7603(2) 0.18148(8) 0.81668(12) 0.0211(5) Uani 1 1 d . . .
N11 N 0.72127(18) 0.13949(8) 0.82374(11) 0.0182(5) Uani 1 1 d . . .
N12 N 0.65218(19) 0.05813(9) 0.82437(12) 0.0209(5) Uani 1 1 d . . .
C21 C 0.8762(2) 0.21738(10) 0.51589(14) 0.0225(6) Uani 1 1 d . . .
H21 H 0.8554 0.1898 0.4946 0.027 Uiso 1 1 calc R . .
C22 C 0.9151(3) 0.25105(12) 0.48383(15) 0.0279(7) Uani 1 1 d . . .
H22 H 0.9193 0.2469 0.4411 0.033 Uiso 1 1 calc R . .
C23 C 0.9474(3) 0.29062(12) 0.51500(16) 0.0295(7) Uani 1 1 d . . .
H23 H 0.9743 0.3142 0.4940 0.035 Uiso 1 1 calc R . .
C24 C 0.9402(2) 0.29570(11) 0.57782(16) 0.0255(6) Uani 1 1 d . . .
H24 H 0.9629 0.3226 0.6004 0.031 Uiso 1 1 calc R . .
C25 C 0.8992(2) 0.26065(9) 0.60659(14) 0.0185(5) Uani 1 1 d . . .
C26 C 0.8868(2) 0.26345(10) 0.67272(14) 0.0200(6) Uani 1 1 d . . .
C27 C 0.9136(3) 0.30451(11) 0.71205(17) 0.0337(8) Uani 1 1 d . . .
H27A H 0.8508 0.3186 0.7188 0.051 Uiso 1 1 calc R . .
H27B H 0.9500 0.3257 0.6903 0.051 Uiso 1 1 calc R . .
H27C H 0.9576 0.2963 0.7529 0.051 Uiso 1 1 calc R . .
C28 C 0.7842(2) 0.18331(9) 0.76069(14) 0.0186(5) Uani 1 1 d . . .
C29 C 0.6769(3) 0.16429(13) 0.92237(16) 0.0319(7) Uani 1 1 d . . .
H29A H 0.7214 0.1549 0.9625 0.048 Uiso 1 1 calc R . .
H29B H 0.6059 0.1661 0.9271 0.048 Uiso 1 1 calc R . .
H29C H 0.6988 0.1939 0.9104 0.048 Uiso 1 1 calc R . .
C30 C 0.6837(2) 0.13091(11) 0.87238(14) 0.0213(6) Uani 1 1 d . . .
C31 C 0.6476(2) 0.08394(11) 0.87473(14) 0.0215(6) Uani 1 1 d . . .
C32 C 0.6125(2) 0.06676(12) 0.92582(15) 0.0276(7) Uani 1 1 d . . .
H32 H 0.6075 0.0855 0.9604 0.033 Uiso 1 1 calc R . .
C33 C 0.5853(2) 0.02191(13) 0.92511(16) 0.0316(8) Uani 1 1 d . . .
H33 H 0.5619 0.0096 0.9597 0.038 Uiso 1 1 calc R . .
C34 C 0.5918(3) -0.00510(12) 0.87458(17) 0.0313(8) Uani 1 1 d . . .
H34 H 0.5742 -0.0361 0.8739 0.038 Uiso 1 1 calc R . .
C35 C 0.6250(2) 0.01473(11) 0.82441(17) 0.0280(7) Uani 1 1 d . . .
H35 H 0.6286 -0.0033 0.7888 0.034 Uiso 1 1 calc R . .
O3 O 0.89568(15) 0.12295(6) 0.62181(9) 0.0170(4) Uani 1 1 d . . .
N13 N 1.18272(19) 0.06982(8) 0.68755(11) 0.0180(5) Uani 1 1 d . . .
N14 N 1.00551(18) 0.05339(8) 0.61585(11) 0.0179(5) Uani 1 1 d . . .
N15 N 0.90679(19) 0.05228(8) 0.58183(12) 0.0201(5) Uani 1 1 d D . .
H15N H 0.880(3) 0.0274(8) 0.5682(16) 0.024 Uiso 1 1 d D . .
N16 N 0.75374(19) 0.08896(8) 0.55651(12) 0.0204(5) Uani 1 1 d . . .
N17 N 0.70767(18) 0.12867(8) 0.56627(11) 0.0181(5) Uani 1 1 d . . .
N18 N 0.64122(19) 0.20647(9) 0.59473(12) 0.0216(5) Uani 1 1 d . . .
C41 C 1.2707(2) 0.07900(10) 0.72922(14) 0.0202(6) Uani 1 1 d . . .
H41 H 1.2781 0.1075 0.7495 0.024 Uiso 1 1 calc R . .
C42 C 1.3510(2) 0.04878(11) 0.74394(15) 0.0237(6) Uani 1 1 d . . .
H42 H 1.4119 0.0562 0.7741 0.028 Uiso 1 1 calc R . .
C43 C 1.3406(2) 0.00744(11) 0.71370(15) 0.0249(6) Uani 1 1 d . . .
H43 H 1.3949 -0.0138 0.7223 0.030 Uiso 1 1 calc R . .
C44 C 1.2488(2) -0.00261(10) 0.67026(15) 0.0244(6) Uani 1 1 d . . .
H44 H 1.2402 -0.0307 0.6488 0.029 Uiso 1 1 calc R . .
C45 C 1.1709(2) 0.02907(9) 0.65905(14) 0.0185(5) Uani 1 1 d . . .
C46 C 1.0687(2) 0.02039(9) 0.61730(14) 0.0194(6) Uani 1 1 d . . .
C47 C 1.0434(3) -0.02300(11) 0.58339(18) 0.0334(8) Uani 1 1 d . . .
H47A H 1.0303 -0.0459 0.6130 0.050 Uiso 1 1 calc R . .
H47B H 1.1011 -0.0325 0.5655 0.050 Uiso 1 1 calc R . .
H47C H 0.9822 -0.0192 0.5493 0.050 Uiso 1 1 calc R . .
C48 C 0.8512(2) 0.08996(9) 0.58840(13) 0.0173(5) Uani 1 1 d . . .
C49 C 0.5564(2) 0.11019(13) 0.48114(16) 0.0306(7) Uani 1 1 d . . .
H49A H 0.5949 0.0828 0.4767 0.046 Uiso 1 1 calc R . .
H49B H 0.5438 0.1272 0.4415 0.046 Uiso 1 1 calc R . .
H49C H 0.4908 0.1020 0.4910 0.046 Uiso 1 1 calc R . .
C50 C 0.6170(2) 0.13845(11) 0.53337(14) 0.0215(6) Uani 1 1 d . . .
C51 C 0.5772(2) 0.18249(10) 0.55007(14) 0.0214(6) Uani 1 1 d . . .
C52 C 0.4804(2) 0.19773(12) 0.52143(16) 0.0287(7) Uani 1 1 d . . .
H52 H 0.4361 0.1800 0.4904 0.034 Uiso 1 1 calc R . .
C53 C 0.4490(3) 0.23936(12) 0.53895(17) 0.0306(7) Uani 1 1 d . . .
H53 H 0.3829 0.2506 0.5197 0.037 Uiso 1 1 calc R . .
C54 C 0.5139(3) 0.26420(12) 0.58418(18) 0.0321(8) Uani 1 1 d . . .
H54 H 0.4939 0.2928 0.5967 0.039 Uiso 1 1 calc R . .
C55 C 0.6099(2) 0.24639(11) 0.61123(16) 0.0265(7) Uani 1 1 d . . .
H55 H 0.6550 0.2634 0.6428 0.032 Uiso 1 1 calc R . .
O4 O 0.83764(15) 0.05617(6) 0.75618(10) 0.0178(4) Uani 1 1 d . . .
N19 N 1.14207(18) 0.03637(8) 0.84804(11) 0.0173(5) Uani 1 1 d . . .
N20 N 0.98797(18) 0.00217(8) 0.76494(11) 0.0172(5) Uani 1 1 d . . .
N21 N 0.90135(19) -0.01025(8) 0.72154(12) 0.0198(5) Uani 1 1 d . . .
N22 N 0.73775(19) 0.01320(9) 0.67891(12) 0.0216(5) Uani 1 1 d D . .
H22N H 0.733(3) -0.0048(10) 0.6468(13) 0.026 Uiso 1 1 d D . .
N23 N 0.66655(19) 0.04555(8) 0.67832(12) 0.0190(5) Uani 1 1 d . . .
N24 N 0.55566(19) 0.11357(9) 0.69579(12) 0.0208(5) Uani 1 1 d . . .
C61 C 1.2190(2) 0.05556(10) 0.88950(14) 0.0209(6) Uani 1 1 d . . .
H61 H 1.2093 0.0849 0.9044 0.025 Uiso 1 1 calc R . .
C62 C 1.3129(2) 0.03434(11) 0.91180(15) 0.0232(6) Uani 1 1 d . . .
H62 H 1.3668 0.0490 0.9408 0.028 Uiso 1 1 calc R . .
C63 C 1.3255(2) -0.00854(11) 0.89061(15) 0.0242(6) Uani 1 1 d . . .
H63 H 1.3878 -0.0243 0.9061 0.029 Uiso 1 1 calc R . .
C64 C 1.2465(2) -0.02876(10) 0.84628(15) 0.0217(6) Uani 1 1 d . . .
H64 H 1.2547 -0.0581 0.8307 0.026 Uiso 1 1 calc R . .
C65 C 1.1554(2) -0.00510(9) 0.82542(13) 0.0174(5) Uani 1 1 d . . .
C66 C 1.0669(2) -0.02388(9) 0.77780(14) 0.0190(6) Uani 1 1 d . . .
C67 C 1.0741(3) -0.06938(10) 0.74962(17) 0.0275(7) Uani 1 1 d . . .
H67A H 1.0091 -0.0765 0.7202 0.041 Uiso 1 1 calc R . .
H67B H 1.0882 -0.0920 0.7833 0.041 Uiso 1 1 calc R . .
H67C H 1.1296 -0.0694 0.7269 0.041 Uiso 1 1 calc R . .
C68 C 0.8301(2) 0.02087(9) 0.72137(14) 0.0183(5) Uani 1 1 d . . .
C69 C 0.5426(3) 0.01210(14) 0.5890(2) 0.0458(10) Uani 1 1 d . . .
H69A H 0.4724 0.0193 0.5665 0.069 Uiso 1 1 calc R . .
H69B H 0.5439 -0.0179 0.6080 0.069 Uiso 1 1 calc R . .
H69C H 0.5878 0.0125 0.5593 0.069 Uiso 1 1 calc R . .
C70 C 0.5783(2) 0.04608(11) 0.63955(14) 0.0230(6) Uani 1 1 d . . .
C71 C 0.5150(2) 0.08546(11) 0.64783(14) 0.0226(6) Uani 1 1 d . . .
C72 C 0.4201(2) 0.09458(12) 0.60827(16) 0.0295(7) Uani 1 1 d . . .
H72 H 0.3913 0.0743 0.5752 0.035 Uiso 1 1 calc R . .
C73 C 0.3682(3) 0.13313(13) 0.61739(17) 0.0335(8) Uani 1 1 d . . .
H73 H 0.3037 0.1398 0.5903 0.040 Uiso 1 1 calc R . .
C74 C 0.4102(3) 0.16193(12) 0.66615(17) 0.0311(7) Uani 1 1 d . . .
H74 H 0.3757 0.1887 0.6731 0.037 Uiso 1 1 calc R . .
C75 C 0.5048(2) 0.15064(11) 0.70499(16) 0.0258(7) Uani 1 1 d . . .
H75 H 0.5339 0.1700 0.7391 0.031 Uiso 1 1 calc R . .
Zn5 Zn 0.46567(3) 0.292330(13) 0.794334(17) 0.02547(9) Uani 1 1 d . . .
N1S N 0.4004(2) 0.33198(10) 0.84588(14) 0.0334(7) Uani 1 1 d . . .
C1S C 0.3498(3) 0.35265(11) 0.87265(15) 0.0270(7) Uani 1 1 d . . .
S1S S 0.28103(8) 0.38120(3) 0.91148(5) 0.0355(2) Uani 1 1 d . . .
N2S N 0.4108(2) 0.31020(10) 0.70585(13) 0.0310(6) Uani 1 1 d . . .
C2S C 0.3606(2) 0.32473(10) 0.65954(15) 0.0246(6) Uani 1 1 d . . .
S2S S 0.29064(7) 0.34460(3) 0.59425(4) 0.03193(19) Uani 1 1 d . . .
N3S N 0.6150(2) 0.29719(11) 0.81869(15) 0.0376(7) Uani 1 1 d . . .
C3S C 0.7030(3) 0.29700(12) 0.83821(16) 0.0313(7) Uani 1 1 d . . .
S3S S 0.82670(7) 0.29700(4) 0.86615(5) 0.0412(2) Uani 1 1 d . . .
N4S N 0.4273(2) 0.23028(10) 0.80793(15) 0.0346(7) Uani 1 1 d . . .
C4S C 0.4115(3) 0.19593(11) 0.82922(15) 0.0274(7) Uani 1 1 d . . .
S4S S 0.39048(9) 0.14770(3) 0.85914(4) 0.0409(2) Uani 1 1 d . . .
N31 N 0.7613(3) 0.86049(14) 0.9665(2) 0.0645(10) Uani 1 1 d DU . .
O11 O 0.7108(3) 0.89416(10) 0.94761(18) 0.0667(10) Uani 1 1 d DU . .
O12 O 0.7700(3) 0.84748(13) 1.02381(18) 0.0769(11) Uani 1 1 d DU . .
O13 O 0.8054(3) 0.83984(19) 0.9296(2) 0.1100(18) Uani 1 1 d DU . .
N32 N 0.2482(8) 0.0468(3) 0.4752(3) 0.0466(11) Uani 0.584(4) 1 d PDU A 1
O14 O 0.2152(8) 0.0352(3) 0.5207(3) 0.0605(15) Uani 0.584(4) 1 d PDU A 1
O15 O 0.2067(8) 0.0306(2) 0.4210(3) 0.0632(15) Uani 0.584(4) 1 d PDU A 1
O16 O 0.3173(3) 0.07482(18) 0.4707(2) 0.0458(9) Uani 0.584(4) 1 d PDU A 1
N32A N 0.2432(12) 0.0483(4) 0.4625(4) 0.0466(11) Uani 0.416(4) 1 d PDU A 2
O14A O 0.2161(12) 0.0508(4) 0.5133(5) 0.0605(15) Uani 0.416(4) 1 d PDU A 2
O15A O 0.2039(12) 0.0154(3) 0.4268(5) 0.0632(15) Uani 0.416(4) 1 d PDU A 2
O16A O 0.2734(5) 0.0771(2) 0.4276(3) 0.0458(9) Uani 0.416(4) 1 d PDU A 2

loop_
_atom_site_aniso_label
_atom_site_aniso_U_11
_atom_site_aniso_U_22
_atom_site_aniso_U_33
_atom_site_aniso_U_23
_atom_site_aniso_U_13
_atom_site_aniso_U_12
Zn1 0.01787(15) 0.01297(14) 0.01597(15) -0.00115(12) 0.00485(12) -0.00156(12)
Zn2 0.01838(15) 0.01225(14) 0.01618(15) 0.00003(11) 0.00653(12) 0.00052(12)
Zn3 0.01784(15) 0.01501(15) 0.01560(15) 0.00017(12) 0.00423(12) 0.00054(12)
Zn4 0.01849(15) 0.01671(15) 0.01706(16) 0.00134(12) 0.00705(12) 0.00199(12)
O1 0.0223(10) 0.0144(9) 0.0155(9) -0.0002(7) 0.0056(8) -0.0027(8)
N1 0.0171(11) 0.0169(11) 0.0183(12) 0.0001(9) 0.0046(9) 0.0002(9)
N2 0.0167(11) 0.0162(11) 0.0150(11) -0.0006(9) 0.0049(9) -0.0005(9)
N3 0.0215(12) 0.0154(11) 0.0163(11) -0.0011(9) 0.0062(9) -0.0034(9)
N4 0.0266(13) 0.0140(11) 0.0172(12) -0.0005(9) 0.0083(10) -0.0038(10)
N5 0.0188(11) 0.0144(10) 0.0153(11) 0.0009(9) 0.0047(9) 0.0004(9)
N6 0.0189(11) 0.0176(11) 0.0183(12) 0.0008(9) 0.0066(9) -0.0001(9)
C1 0.0259(15) 0.0246(15) 0.0190(14) -0.0001(12) 0.0056(12) -0.0025(12)
C2 0.0304(16) 0.0322(17) 0.0180(14) -0.0011(12) 0.0094(12) 0.0005(13)
C3 0.0283(16) 0.0303(16) 0.0237(15) 0.0059(13) 0.0136(13) 0.0007(13)
C4 0.0228(14) 0.0215(14) 0.0206(14) 0.0040(11) 0.0061(12) 0.0004(11)
C5 0.0137(12) 0.0180(12) 0.0192(13) 0.0029(11) 0.0048(10) 0.0016(10)
C6 0.0164(12) 0.0148(12) 0.0187(13) 0.0019(10) 0.0043(10) -0.0006(10)
C7 0.0307(16) 0.0198(14) 0.0229(15) -0.0005(12) 0.0096(13) -0.0084(12)
C8 0.0166(12) 0.0155(12) 0.0158(13) 0.0007(10) 0.0038(10) -0.0011(10)
C9 0.0343(17) 0.0246(15) 0.0230(15) -0.0056(12) 0.0127(13) -0.0037(13)
C10 0.0175(12) 0.0183(13) 0.0173(13) -0.0001(10) 0.0041(10) 0.0016(10)
C11 0.0166(12) 0.0182(13) 0.0160(13) 0.0009(10) 0.0043(10) 0.0008(10)
C12 0.0225(14) 0.0256(15) 0.0181(14) 0.0010(12) 0.0072(11) 0.0004(12)
C13 0.0239(15) 0.0315(16) 0.0233(15) 0.0077(13) 0.0108(12) 0.0022(13)
C14 0.0228(14) 0.0239(15) 0.0286(16) 0.0098(13) 0.0090(12) -0.0013(12)
C15 0.0255(15) 0.0195(14) 0.0238(15) 0.0026(12) 0.0081(12) -0.0014(12)
O2 0.0252(10) 0.0168(9) 0.0165(10) 0.0008(8) 0.0093(8) 0.0015(8)
N7 0.0195(11) 0.0174(11) 0.0165(11) 0.0009(9) 0.0034(9) 0.0008(9)
N8 0.0190(11) 0.0176(11) 0.0152(11) 0.0006(9) 0.0044(9) 0.0014(9)
N9 0.0287(13) 0.0187(12) 0.0169(12) -0.0030(9) 0.0102(10) -0.0011(10)
N10 0.0258(13) 0.0213(12) 0.0173(12) 0.0009(10) 0.0073(10) -0.0001(10)
N11 0.0194(11) 0.0203(11) 0.0161(11) 0.0031(9) 0.0062(9) 0.0026(9)
N12 0.0184(11) 0.0239(12) 0.0215(12) 0.0062(10) 0.0070(10) 0.0034(10)
C21 0.0271(15) 0.0217(14) 0.0185(14) 0.0020(11) 0.0048(12) 0.0019(12)
C22 0.0297(16) 0.0350(17) 0.0203(15) 0.0050(13) 0.0088(13) 0.0017(14)
C23 0.0342(17) 0.0300(17) 0.0269(17) 0.0085(13) 0.0122(14) -0.0020(14)
C24 0.0284(16) 0.0219(14) 0.0281(16) 0.0020(12) 0.0101(13) -0.0017(12)
C25 0.0192(13) 0.0167(13) 0.0190(13) 0.0026(11) 0.0033(11) 0.0018(10)
C26 0.0213(13) 0.0188(13) 0.0205(14) 0.0007(11) 0.0063(11) 0.0004(11)
C27 0.046(2) 0.0267(16) 0.0331(18) -0.0091(14) 0.0179(16) -0.0135(15)
C28 0.0207(13) 0.0178(13) 0.0175(13) 0.0023(11) 0.0046(11) 0.0035(11)
C29 0.0381(19) 0.0407(19) 0.0203(15) -0.0061(14) 0.0137(14) -0.0068(16)
C30 0.0189(13) 0.0310(16) 0.0147(13) 0.0033(12) 0.0051(11) 0.0028(12)
C31 0.0169(13) 0.0313(16) 0.0172(13) 0.0063(12) 0.0057(11) 0.0021(12)
C32 0.0199(14) 0.0421(19) 0.0213(15) 0.0075(14) 0.0061(12) 0.0020(13)
C33 0.0203(15) 0.049(2) 0.0261(17) 0.0180(15) 0.0061(13) -0.0020(14)
C34 0.0258(16) 0.0296(17) 0.039(2) 0.0150(15) 0.0089(14) -0.0029(13)
C35 0.0236(15) 0.0291(16) 0.0325(18) 0.0091(14) 0.0087(13) 0.0017(13)
O3 0.0169(9) 0.0155(9) 0.0181(10) -0.0031(7) 0.0031(8) -0.0022(7)
N13 0.0212(12) 0.0169(11) 0.0173(11) 0.0007(9) 0.0070(9) -0.0001(9)
N14 0.0187(11) 0.0167(11) 0.0189(12) -0.0008(9) 0.0050(9) -0.0004(9)
N15 0.0183(11) 0.0176(11) 0.0234(13) -0.0057(10) 0.0027(10) -0.0019(9)
N16 0.0202(12) 0.0180(11) 0.0221(12) -0.0027(10) 0.0029(10) -0.0012(9)
N17 0.0173(11) 0.0184(11) 0.0197(12) 0.0015(9) 0.0065(9) -0.0008(9)
N18 0.0210(12) 0.0229(12) 0.0225(13) 0.0053(10) 0.0082(10) 0.0040(10)
C41 0.0208(14) 0.0213(14) 0.0185(14) 0.0001(11) 0.0042(11) -0.0022(11)
C42 0.0217(14) 0.0252(15) 0.0240(15) 0.0055(12) 0.0048(12) -0.0003(12)
C43 0.0217(14) 0.0247(15) 0.0287(16) 0.0047(13) 0.0069(12) 0.0050(12)
C44 0.0270(15) 0.0202(14) 0.0269(16) -0.0005(12) 0.0082(13) 0.0042(12)
C45 0.0221(14) 0.0174(13) 0.0181(13) -0.0009(11) 0.0087(11) -0.0005(11)
C46 0.0234(14) 0.0150(12) 0.0199(14) -0.0012(11) 0.0051(11) 0.0018(11)
C47 0.0368(18) 0.0187(15) 0.0386(19) -0.0101(14) -0.0046(15) 0.0056(13)
C48 0.0221(13) 0.0171(12) 0.0139(12) 0.0000(10) 0.0068(10) -0.0029(11)
C49 0.0195(14) 0.044(2) 0.0270(17) -0.0060(15) 0.0017(13) -0.0043(14)
C50 0.0186(13) 0.0288(15) 0.0176(14) 0.0025(12) 0.0048(11) -0.0008(12)
C51 0.0196(13) 0.0254(15) 0.0198(14) 0.0079(12) 0.0057(11) 0.0014(11)
C52 0.0206(14) 0.0372(18) 0.0283(17) 0.0122(14) 0.0053(13) 0.0033(13)
C53 0.0224(15) 0.0359(18) 0.0349(18) 0.0175(15) 0.0094(14) 0.0097(14)
C54 0.0294(17) 0.0292(17) 0.041(2) 0.0132(15) 0.0155(15) 0.0120(14)
C55 0.0269(15) 0.0245(15) 0.0291(17) 0.0052(13) 0.0082(13) 0.0058(13)
O4 0.0176(9) 0.0149(9) 0.0213(10) -0.0017(8) 0.0054(8) 0.0011(7)
N19 0.0202(11) 0.0158(11) 0.0175(11) 0.0035(9) 0.0076(9) 0.0016(9)
N20 0.0195(11) 0.0157(11) 0.0173(11) 0.0016(9) 0.0061(9) 0.0019(9)
N21 0.0212(12) 0.0168(11) 0.0206(12) -0.0024(9) 0.0030(10) 0.0007(9)
N22 0.0210(12) 0.0210(12) 0.0215(12) -0.0055(10) 0.0019(10) 0.0029(10)
N23 0.0196(11) 0.0182(11) 0.0203(12) 0.0017(9) 0.0068(10) 0.0022(9)
N24 0.0195(12) 0.0241(12) 0.0207(12) 0.0046(10) 0.0087(10) 0.0037(10)
C61 0.0249(14) 0.0175(13) 0.0209(14) 0.0016(11) 0.0067(12) -0.0017(11)
C62 0.0208(14) 0.0251(15) 0.0232(15) 0.0044(12) 0.0042(12) -0.0010(12)
C63 0.0187(13) 0.0286(15) 0.0260(15) 0.0073(13) 0.0067(12) 0.0044(12)
C64 0.0220(14) 0.0199(13) 0.0242(15) 0.0028(12) 0.0076(12) 0.0048(11)
C65 0.0193(13) 0.0166(12) 0.0179(13) 0.0019(10) 0.0078(11) 0.0012(10)
C66 0.0222(14) 0.0163(12) 0.0205(14) 0.0001(11) 0.0086(11) 0.0020(11)
C67 0.0261(15) 0.0193(14) 0.0356(18) -0.0066(13) 0.0041(14) 0.0045(12)
C68 0.0215(13) 0.0158(12) 0.0187(13) 0.0002(10) 0.0067(11) -0.0013(11)
C69 0.043(2) 0.046(2) 0.040(2) -0.0194(18) -0.0103(18) 0.0076(18)
C70 0.0207(14) 0.0274(15) 0.0210(14) -0.0007(12) 0.0049(12) 0.0005(12)
C71 0.0190(13) 0.0306(16) 0.0203(14) 0.0065(12) 0.0088(11) 0.0021(12)
C72 0.0210(15) 0.0402(19) 0.0272(17) 0.0053(14) 0.0056(13) 0.0006(14)
C73 0.0211(15) 0.048(2) 0.0341(18) 0.0145(16) 0.0113(14) 0.0114(15)
C74 0.0268(16) 0.0353(18) 0.0350(18) 0.0108(15) 0.0153(14) 0.0119(14)
C75 0.0261(15) 0.0296(16) 0.0252(16) 0.0068(13) 0.0130(13) 0.0086(13)
Zn5 0.02977(19) 0.02630(18) 0.02094(18) 0.00000(14) 0.00699(15) -0.00006(15)
N1S 0.0418(17) 0.0324(15) 0.0283(15) 0.0002(12) 0.0128(13) 0.0013(13)
C1S 0.0365(18) 0.0208(14) 0.0239(15) 0.0038(12) 0.0071(14) -0.0030(13)
S1S 0.0501(5) 0.0189(4) 0.0460(5) 0.0035(3) 0.0289(4) 0.0005(4)
N2S 0.0388(16) 0.0314(15) 0.0228(14) 0.0008(12) 0.0069(12) -0.0038(13)
C2S 0.0309(16) 0.0211(14) 0.0244(16) -0.0021(12) 0.0115(13) -0.0065(12)
S2S 0.0393(5) 0.0333(4) 0.0235(4) 0.0064(3) 0.0077(3) -0.0011(4)
N3S 0.0332(16) 0.0471(19) 0.0327(17) -0.0036(14) 0.0073(13) -0.0017(14)
C3S 0.0391(19) 0.0362(18) 0.0208(15) -0.0073(14) 0.0116(14) -0.0051(15)
S3S 0.0314(4) 0.0619(6) 0.0307(5) -0.0235(4) 0.0075(4) -0.0090(4)
N4S 0.0414(17) 0.0301(15) 0.0329(16) 0.0013(13) 0.0095(14) -0.0005(13)
C4S 0.0313(17) 0.0287(16) 0.0219(15) -0.0054(13) 0.0053(13) 0.0003(13)
S4S 0.0611(6) 0.0310(5) 0.0266(4) 0.0002(4) 0.0010(4) -0.0159(4)
N31 0.058(2) 0.066(3) 0.071(3) -0.012(2) 0.017(2) -0.003(2)
O11 0.065(2) 0.0361(16) 0.091(3) 0.0058(16) 0.0016(19) -0.0083(14)
O12 0.083(3) 0.076(3) 0.072(2) -0.0126(19) 0.018(2) 0.000(2)
O13 0.080(3) 0.168(5) 0.079(3) -0.045(3) 0.010(2) 0.050(3)
N32 0.042(2) 0.064(2) 0.030(3) -0.018(2) 0.000(2) -0.0143(17)
O14 0.060(2) 0.083(5) 0.038(2) 0.021(3) 0.0078(18) -0.025(3)
O15 0.080(3) 0.051(4) 0.057(2) -0.012(3) 0.012(2) -0.028(3)
O16 0.037(2) 0.066(2) 0.0338(19) -0.0143(19) 0.0067(15) -0.0257(18)
N32A 0.042(2) 0.064(2) 0.030(3) -0.018(2) 0.000(2) -0.0143(17)
O14A 0.060(2) 0.083(5) 0.038(2) 0.021(3) 0.0078(18) -0.025(3)
O15A 0.080(3) 0.051(4) 0.057(2) -0.012(3) 0.012(2) -0.028(3)
O16A 0.037(2) 0.066(2) 0.0338(19) -0.0143(19) 0.0067(15) -0.0257(18)

loop_
_atom_type_symbol
_atom_type_description
_atom_type_scat_dispersion_real
_atom_type_scat_dispersion_imag
_atom_type_scat_source
C C 0.0033 0.0016 'International Tables Vol C Tables 4.2.6.8 and 6.1.1.4'
H H 0.0000 0.0000 'International Tables Vol C Tables 4.2.6.8 and 6.1.1.4'
N N 0.0061 0.0033 'International Tables Vol C Tables 4.2.6.8 and 6.1.1.4'
O O 0.0106 0.0060 'International Tables Vol C Tables 4.2.6.8 and 6.1.1.4'
S S 0.1246 0.1234 'International Tables Vol C Tables 4.2.6.8 and 6.1.1.4'
Zn Zn 0.2839 1.4301 'International Tables Vol C Tables 4.2.6.8 and 6.1.1.4'

loop_
_geom_angle_atom_site_label_1
_geom_angle_atom_site_label_2
_geom_angle_atom_site_label_3
_geom_angle
N2 Zn1 N14 174.54(9)
N2 Zn1 O3 101.21(8)
N14 Zn1 O3 74.65(8)
N2 Zn1 N13 109.42(9)
N14 Zn1 N13 75.13(9)
O3 Zn1 N13 148.76(8)
N2 Zn1 O1 74.38(8)
N14 Zn1 O1 109.01(8)
O3 Zn1 O1 91.59(8)
N13 Zn1 O1 90.82(8)
N2 Zn1 N1 75.92(9)
N14 Zn1 N1 100.49(9)
O3 Zn1 N1 92.53(8)
N13 Zn1 N1 100.57(9)
O1 Zn1 N1 150.25(8)
N20 Zn2 N5 178.40(10)
N20 Zn2 O1 105.46(8)
N5 Zn2 O1 75.15(8)
N20 Zn2 O4 74.58(8)
N5 Zn2 O4 106.92(8)
O1 Zn2 O4 92.03(8)
N20 Zn2 N19 76.89(9)
N5 Zn2 N19 101.61(9)
O1 Zn2 N19 95.44(8)
O4 Zn2 N19 151.46(8)
N20 Zn2 N6 104.47(9)
N5 Zn2 N6 75.10(9)
O1 Zn2 N6 149.36(8)
O4 Zn2 N6 89.66(9)
N19 Zn2 N6 97.54(9)
N17 Zn3 N8 168.42(9)
N17 Zn3 O3 74.77(8)
N8 Zn3 O3 115.66(8)
N17 Zn3 N7 110.85(9)
N8 Zn3 N7 74.72(9)
O3 Zn3 N7 93.46(8)
N17 Zn3 O2 101.76(9)
N8 Zn3 O2 73.82(8)
O3 Zn3 O2 91.91(8)
N7 Zn3 O2 147.23(9)
N17 Zn3 N18 75.41(10)
N8 Zn3 N18 94.32(10)
O3 Zn3 N18 150.02(9)
N7 Zn3 N18 94.21(9)
O2 Zn3 N18 97.09(9)
N11 Zn4 N23 172.61(10)
N11 Zn4 O4 110.75(9)
N23 Zn4 O4 74.31(9)
N11 Zn4 N24 100.69(10)
N23 Zn4 N24 75.04(10)
O4 Zn4 N24 147.96(9)
N11 Zn4 O2 74.97(9)
N23 Zn4 O2 110.74(9)
O4 Zn4 O2 91.93(8)
N24 Zn4 O2 90.28(9)
N11 Zn4 N12 75.61(10)
N23 Zn4 N12 98.82(10)
O4 Zn4 N12 95.69(9)
N24 Zn4 N12 97.99(9)
O2 Zn4 N12 150.43(9)
C8 O1 Zn2 114.89(17)
C8 O1 Zn1 110.27(17)
Zn2 O1 Zn1 134.80(9)
C1 N1 C5 118.8(3)
C1 N1 Zn1 127.8(2)
C5 N1 Zn1 113.36(19)
C6 N2 N3 119.7(2)
C6 N2 Zn1 120.56(19)
N3 N2 Zn1 119.75(17)
C8 N3 N2 108.6(2)
N5 N4 C8 115.2(2)
N5 N4 H4N 128(2)
C8 N4 H4N 117(2)
C10 N5 N4 122.8(2)
C10 N5 Zn2 121.31(19)
N4 N5 Zn2 115.84(17)
C15 N6 C11 119.0(3)
C15 N6 Zn2 126.6(2)
C11 N6 Zn2 114.41(18)
N1 C1 C2 123.1(3)
N1 C1 H1 118.4
C2 C1 H1 118.4
C3 C2 C1 117.8(3)
C3 C2 H2 121.1
C1 C2 H2 121.1
C2 C3 C4 120.2(3)
C2 C3 H3 119.9
C4 C3 H3 119.9
C3 C4 C5 118.4(3)
C3 C4 H4 120.8
C5 C4 H4 120.8
N1 C5 C4 121.6(3)
N1 C5 C6 115.7(2)
C4 C5 C6 122.7(3)
N2 C6 C5 114.2(2)
N2 C6 C7 123.7(3)
C5 C6 C7 122.1(2)
C6 C7 H7A 109.5
C6 C7 H7B 109.5
H7A C7 H7B 109.5
C6 C7 H7C 109.5
H7A C7 H7C 109.5
H7B C7 H7C 109.5
O1 C8 N3 126.8(3)
O1 C8 N4 118.3(2)
N3 C8 N4 114.9(2)
C10 C9 H9A 109.5
C10 C9 H9B 109.5
H9A C9 H9B 109.5
C10 C9 H9C 109.5
H9A C9 H9C 109.5
H9B C9 H9C 109.5
N5 C10 C11 113.5(2)
N5 C10 C9 123.9(3)
C11 C10 C9 122.6(3)
N6 C11 C12 121.5(3)
N6 C11 C10 115.6(2)
C12 C11 C10 122.9(3)
C11 C12 C13 118.8(3)
C11 C12 H12 120.6
C13 C12 H12 120.6
C14 C13 C12 119.6(3)
C14 C13 H13 120.2
C12 C13 H13 120.2
C13 C14 C15 118.2(3)
C13 C14 H14 120.9
C15 C14 H14 120.9
N6 C15 C14 122.8(3)
N6 C15 H15 118.6
C14 C15 H15 118.6
C28 O2 Zn4 109.08(17)
C28 O2 Zn3 114.82(18)
Zn4 O2 Zn3 134.66(10)
C21 N7 C25 118.8(3)
C21 N7 Zn3 126.1(2)
C25 N7 Zn3 114.88(19)
C26 N8 N9 122.9(2)
C26 N8 Zn3 120.4(2)
N9 N8 Zn3 115.97(18)
N8 N9 C28 115.5(2)
N8 N9 H9N 127(2)
C28 N9 H9N 117(2)
C28 N10 N11 108.4(2)
C30 N11 N10 119.8(3)
C30 N11 Zn4 120.2(2)
N10 N11 Zn4 119.33(18)
C35 N12 C31 119.0(3)
C35 N12 Zn4 127.4(2)
C31 N12 Zn4 113.6(2)
N7 C21 C22 122.7(3)
N7 C21 H21 118.7
C22 C21 H21 118.7
C23 C22 C21 118.8(3)
C23 C22 H22 120.6
C21 C22 H22 120.6
C22 C23 C24 119.3(3)
C22 C23 H23 120.4
C24 C23 H23 120.4
C25 C24 C23 118.6(3)
C25 C24 H24 120.7
C23 C24 H24 120.7
N7 C25 C24 121.8(3)
N7 C25 C26 115.9(2)
C24 C25 C26 122.3(3)
N8 C26 C25 113.3(3)
N8 C26 C27 124.2(3)
C25 C26 C27 122.5(3)
C26 C27 H27A 109.5
C26 C27 H27B 109.5
H27A C27 H27B 109.5
C26 C27 H27C 109.5
H27A C27 H27C 109.5
H27B C27 H27C 109.5
O2 C28 N10 128.1(3)
O2 C28 N9 118.0(3)
N10 C28 N9 113.9(3)
C30 C29 H29A 109.5
C30 C29 H29B 109.5
H29A C29 H29B 109.5
C30 C29 H29C 109.5
H29A C29 H29C 109.5
H29B C29 H29C 109.5
N11 C30 C31 113.8(3)
N11 C30 C29 124.3(3)
C31 C30 C29 121.9(3)
N12 C31 C32 121.4(3)
N12 C31 C30 115.7(3)
C32 C31 C30 122.9(3)
C33 C32 C31 118.7(3)
C33 C32 H32 120.7
C31 C32 H32 120.7
C34 C33 C32 120.5(3)
C34 C33 H33 119.8
C32 C33 H33 119.8
C33 C34 C35 117.6(3)
C33 C34 H34 121.2
C35 C34 H34 121.2
N12 C35 C34 122.7(3)
N12 C35 H35 118.6
C34 C35 H35 118.6
C48 O3 Zn3 111.63(17)
C48 O3 Zn1 115.34(18)
Zn3 O3 Zn1 133.02(9)
C41 N13 C45 119.0(3)
C41 N13 Zn1 125.9(2)
C45 N13 Zn1 115.11(19)
C46 N14 N15 123.1(2)
C46 N14 Zn1 120.6(2)
N15 N14 Zn1 116.20(17)
N14 N15 C48 114.0(2)
N14 N15 H15N 120(2)
C48 N15 H15N 124(2)
C48 N16 N17 108.8(2)
C50 N17 N16 120.4(2)
C50 N17 Zn3 120.5(2)
N16 N17 Zn3 118.69(18)
C55 N18 C51 118.5(3)
C55 N18 Zn3 127.7(2)
C51 N18 Zn3 113.7(2)
N13 C41 C42 122.9(3)
N13 C41 H41 118.6
C42 C41 H41 118.6
C41 C42 C43 118.5(3)
C41 C42 H42 120.8
C43 C42 H42 120.8
C42 C43 C44 119.2(3)
C42 C43 H43 120.4
C44 C43 H43 120.4
C45 C44 C43 119.0(3)
C45 C44 H44 120.5
C43 C44 H44 120.5
N13 C45 C44 121.4(3)
N13 C45 C46 115.6(2)
C44 C45 C46 122.9(3)
N14 C46 C45 113.1(2)
N14 C46 C47 124.9(3)
C45 C46 C47 122.0(3)
C46 C47 H47A 109.5
C46 C47 H47B 109.5
H47A C47 H47B 109.5
C46 C47 H47C 109.5
H47A C47 H47C 109.5
H47B C47 H47C 109.5
O3 C48 N16 125.9(3)
O3 C48 N15 119.3(3)
N16 C48 N15 114.8(2)
C50 C49 H49A 109.5
C50 C49 H49B 109.5
H49A C49 H49B 109.5
C50 C49 H49C 109.5
H49A C49 H49C 109.5
H49B C49 H49C 109.5
N17 C50 C51 113.9(3)
N17 C50 C49 125.0(3)
C51 C50 C49 121.1(3)
N18 C51 C52 122.2(3)
N18 C51 C50 115.9(3)
C52 C51 C50 122.0(3)
C51 C52 C53 118.7(3)
C51 C52 H52 120.7
C53 C52 H52 120.7
C54 C53 C52 119.6(3)
C54 C53 H53 120.2
C52 C53 H53 120.2
C53 C54 C55 118.3(3)
C53 C54 H54 120.9
C55 C54 H54 120.9
N18 C55 C54 122.8(3)
N18 C55 H55 118.6
C54 C55 H55 118.6
C68 O4 Zn4 116.75(18)
C68 O4 Zn2 110.36(17)
Zn4 O4 Zn2 132.75(10)
C61 N19 C65 119.3(2)
C61 N19 Zn2 127.8(2)
C65 N19 Zn2 112.76(19)
C66 N20 N21 120.9(2)
C66 N20 Zn2 119.4(2)
N21 N20 Zn2 119.56(17)
C68 N21 N20 108.1(2)
N23 N22 C68 114.3(2)
N23 N22 H22N 120(2)
C68 N22 H22N 122(2)
C70 N23 N22 123.8(3)
C70 N23 Zn4 120.2(2)
N22 N23 Zn4 115.79(18)
C75 N24 C71 119.7(3)
C75 N24 Zn4 125.3(2)
C71 N24 Zn4 115.0(2)
N19 C61 C62 122.7(3)
N19 C61 H61 118.6
C62 C61 H61 118.6
C63 C62 C61 118.1(3)
C63 C62 H62 120.9
C61 C62 H62 120.9
C62 C63 C64 119.8(3)
C62 C63 H63 120.1
C64 C63 H63 120.1
C65 C64 C63 118.7(3)
C65 C64 H64 120.7
C63 C64 H64 120.7
N19 C65 C64 121.3(3)
N19 C65 C66 116.3(2)
C64 C65 C66 122.4(3)
N20 C66 C65 114.2(2)
N20 C66 C67 125.4(3)
C65 C66 C67 120.5(3)
C66 C67 H67A 109.5
C66 C67 H67B 109.5
H67A C67 H67B 109.5
C66 C67 H67C 109.5
H67A C67 H67C 109.5
H67B C67 H67C 109.5
O4 C68 N21 127.3(3)
O4 C68 N22 117.8(3)
N21 C68 N22 114.9(3)
C70 C69 H69A 109.5
C70 C69 H69B 109.5
H69A C69 H69B 109.5
C70 C69 H69C 109.5
H69A C69 H69C 109.5
H69B C69 H69C 109.5
N23 C70 C71 113.4(3)
N23 C70 C69 124.7(3)
C71 C70 C69 121.9(3)
N24 C71 C72 120.7(3)
N24 C71 C70 116.1(3)
C72 C71 C70 123.2(3)
C73 C72 C71 119.6(3)
C73 C72 H72 120.2
C71 C72 H72 120.2
C72 C73 C74 119.6(3)
C72 C73 H73 120.2
C74 C73 H73 120.2
C73 C74 C75 118.2(3)
C73 C74 H74 120.9
C75 C74 H74 120.9
N24 C75 C74 122.2(3)
N24 C75 H75 118.9
C74 C75 H75 118.9
N4S Zn5 N3S 108.46(14)
N4S Zn5 N1S 108.33(13)
N3S Zn5 N1S 111.18(13)
N4S Zn5 N2S 110.41(13)
N3S Zn5 N2S 112.23(13)
N1S Zn5 N2S 106.17(13)
C1S N1S Zn5 171.0(3)
N1S C1S S1S 178.7(3)
C2S N2S Zn5 164.2(3)
N2S C2S S2S 179.3(3)
C3S N3S Zn5 172.8(3)
N3S C3S S3S 179.5(4)
C4S N4S Zn5 165.6(3)
N4S C4S S4S 179.5(3)
O11 N31 O13 119.3(4)
O11 N31 O12 119.5(4)
O13 N31 O12 121.2(4)
O14 N32 O16 131.0(6)
O14 N32 O15 118.5(6)
O16 N32 O15 110.4(5)
O14A N32A O16A 133.6(9)
O14A N32A O15A 114.8(7)
O16A N32A O15A 107.1(6)

loop_
_geom_bond_atom_site_label_1
_geom_bond_atom_site_label_2
_geom_bond_distance
Zn1 N2 2.061(2)
Zn1 N14 2.090(2)
Zn1 O3 2.126(2)
Zn1 N13 2.134(2)
Zn1 O1 2.159(2)
Zn1 N1 2.170(2)
Zn2 N20 2.065(2)
Zn2 N5 2.078(2)
Zn2 O1 2.1286(19)
Zn2 O4 2.139(2)
Zn2 N19 2.150(2)
Zn2 N6 2.161(2)
Zn3 N17 2.070(2)
Zn3 N8 2.105(2)
Zn3 O3 2.114(2)
Zn3 N7 2.152(2)
Zn3 O2 2.164(2)
Zn3 N18 2.181(2)
Zn4 N11 2.059(2)
Zn4 N23 2.105(3)
Zn4 O4 2.105(2)
Zn4 N24 2.142(2)
Zn4 O2 2.163(2)
Zn4 N12 2.164(2)
O1 C8 1.287(3)
N1 C1 1.332(4)
N1 C5 1.353(4)
N2 C6 1.290(4)
N2 N3 1.376(3)
N3 C8 1.327(3)
N4 N5 1.354(3)
N4 C8 1.375(4)
N4 H4N 0.868(19)
N5 C10 1.290(4)
N6 C15 1.338(4)
N6 C11 1.357(4)
C1 C2 1.393(4)
C1 H1 0.9500
C2 C3 1.375(5)
C2 H2 0.9500
C3 C4 1.393(4)
C3 H3 0.9500
C4 C5 1.393(4)
C4 H4 0.9500
C5 C6 1.489(4)
C6 C7 1.498(4)
C7 H7A 0.9800
C7 H7B 0.9800
C7 H7C 0.9800
C9 C10 1.490(4)
C9 H9A 0.9800
C9 H9B 0.9800
C9 H9C 0.9800
C10 C11 1.483(4)
C11 C12 1.382(4)
C12 C13 1.398(4)
C12 H12 0.9500
C13 C14 1.382(5)
C13 H13 0.9500
C14 C15 1.385(4)
C14 H14 0.9500
C15 H15 0.9500
O2 C28 1.284(3)
N7 C21 1.338(4)
N7 C25 1.351(4)
N8 C26 1.288(4)
N8 N9 1.346(3)
N9 C28 1.380(4)
N9 H9N 0.86(2)
N10 C28 1.327(4)
N10 N11 1.374(3)
N11 C30 1.294(4)
N12 C35 1.340(4)
N12 C31 1.348(4)
C21 C22 1.385(4)
C21 H21 0.9500
C22 C23 1.377(5)
C22 H22 0.9500
C23 C24 1.397(5)
C23 H23 0.9500
C24 C25 1.390(4)
C24 H24 0.9500
C25 C26 1.485(4)
C26 C27 1.486(4)
C27 H27A 0.9800
C27 H27B 0.9800
C27 H27C 0.9800
C29 C30 1.488(4)
C29 H29A 0.9800
C29 H29B 0.9800
C29 H29C 0.9800
C30 C31 1.482(4)
C31 C32 1.395(4)
C32 C33 1.381(5)
C32 H32 0.9500
C33 C34 1.378(5)
C33 H33 0.9500
C34 C35 1.397(5)
C34 H34 0.9500
C35 H35 0.9500
O3 C48 1.283(3)
N13 C41 1.342(4)
N13 C45 1.353(4)
N14 C46 1.291(4)
N14 N15 1.362(3)
N15 C48 1.369(4)
N15 H15N 0.844(19)
N16 C48 1.334(4)
N16 N17 1.370(3)
N17 C50 1.296(4)
N18 C55 1.334(4)
N18 C51 1.345(4)
C41 C42 1.382(4)
C41 H41 0.9500
C42 C43 1.385(4)
C42 H42 0.9500
C43 C44 1.403(4)
C43 H43 0.9500
C44 C45 1.386(4)
C44 H44 0.9500
C45 C46 1.484(4)
C46 C47 1.486(4)
C47 H47A 0.9800
C47 H47B 0.9800
C47 H47C 0.9800
C49 C50 1.495(4)
C49 H49A 0.9800
C49 H49B 0.9800
C49 H49C 0.9800
C50 C51 1.488(4)
C51 C52 1.382(4)
C52 C53 1.387(5)
C52 H52 0.9500
C53 C54 1.371(5)
C53 H53 0.9500
C54 C55 1.392(5)
C54 H54 0.9500
C55 H55 0.9500
O4 C68 1.284(3)
N19 C61 1.334(4)
N19 C65 1.353(4)
N20 C66 1.289(4)
N20 N21 1.370(3)
N21 C68 1.328(4)
N22 N23 1.352(3)
N22 C68 1.385(4)
N22 H22N 0.870(19)
N23 C70 1.288(4)
N24 C75 1.334(4)
N24 C71 1.351(4)
C61 C62 1.393(4)
C61 H61 0.9500
C62 C63 1.378(4)
C62 H62 0.9500
C63 C64 1.396(4)
C63 H63 0.9500
C64 C65 1.392(4)
C64 H64 0.9500
C65 C66 1.494(4)
C66 C67 1.496(4)
C67 H67A 0.9800
C67 H67B 0.9800
C67 H67C 0.9800
C69 C70 1.489(5)
C69 H69A 0.9800
C69 H69B 0.9800
C69 H69C 0.9800
C70 C71 1.480(4)
C71 C72 1.391(4)
C72 C73 1.378(5)
C72 H72 0.9500
C73 C74 1.379(6)
C73 H73 0.9500
C74 C75 1.395(5)
C74 H74 0.9500
C75 H75 0.9500
Zn5 N4S 1.954(3)
Zn5 N3S 1.956(3)
Zn5 N1S 1.961(3)
Zn5 N2S 1.970(3)
N1S C1S 1.162(4)
C1S S1S 1.622(4)
N2S C2S 1.160(4)
C2S S2S 1.624(3)
N3S C3S 1.159(5)
C3S S3S 1.631(4)
N4S C4S 1.160(4)
C4S S4S 1.624(4)
N31 O11 1.225(4)
N31 O13 1.256(5)
N31 O12 1.284(5)
N32 O14 1.219(5)
N32 O16 1.264(6)
N32 O15 1.278(6)
N32A O14A 1.238(7)
N32A O16A 1.267(7)
N32A O15A 1.286(7)

loop_
_geom_hbond_atom_site_label_D
_geom_hbond_atom_site_label_H
_geom_hbond_atom_site_label_A
_geom_hbond_distance_DH
_geom_hbond_distance_HA
_geom_hbond_distance_DA
_geom_hbond_angle_DHA
_geom_hbond_site_symmetry_A
N9 H9N S3S 0.86(2) 2.52(2) 3.355(3) 166(3) .
N15 H15N O15 0.844(19) 2.12(3) 2.889(6) 150(3) 3_656
N15 H15N O15A 0.844(19) 1.72(3) 2.480(8) 149(4) 3_656
N22 H22N O15 0.870(19) 1.99(3) 2.771(9) 149(3) 3_656
N22 H22N O15A 0.870(19) 2.00(3) 2.722(13) 140(3) 3_656

loop_
_platon_squeeze_void_nr
_platon_squeeze_void_average_x
_platon_squeeze_void_average_y
_platon_squeeze_void_average_z
_platon_squeeze_void_volume
_platon_squeeze_void_count_electrons
_platon_squeeze_void_content
1 0.460 0.138 0.261 286 88 ' '
2 -0.040 0.362 0.761 286 88 ' '
3 0.040 0.638 0.239 286 88 ' '
4 -0.460 0.862 0.739 286 88 ' '
